data_1571633
loop_
_publ_author_name
'Qin, Xiaoli'
'Huang, Lin'
'Zhan, Ziying'
'Fu, Peng'
'Wang, Qing'
'Zhang, Congyang'
'Huang, Jianhui'
'Ding, Zhifeng'

_publ_section_title
;
 Enhancing corannulene chemiluminescence, electrochemiluminescence and
 photoluminescence by means of an azabora-helicene to slow down its bowl
 inversion.
;
_journal_issue 25
_journal_name_full 'Chemical science'
_journal_page_first 9657
_journal_page_last 9668
_journal_paper_doi 10.1039/d4sc01524j
_journal_volume 15
_journal_year 2024
_chemical_formula_moiety 'C33 H24 B N'
_chemical_formula_sum 'C33 H24 B N'
_chemical_formula_weight 445.34
_space_group_crystal_system monoclinic
_space_group_IT_number 14
_space_group_name_Hall '-P 2yn'
_space_group_name_H-M_alt 'P 1 21/n 1'
_atom_sites_solution_hydrogens geom
_audit_creation_date 2022-11-27
_audit_creation_method
;
Olex2 1.5
(compiled 2022.04.07 svn.rca3783a0 for OlexSys, GUI svn.r6498)
;
_audit_update_record
;
2024-03-05 deposited with the CCDC.	2024-05-06 downloaded from the CCDC.
;
_cell_angle_alpha 90
_cell_angle_beta 94.2760(10)
_cell_angle_gamma 90
_cell_formula_units_Z 4
_cell_length_a 8.69340(10)
_cell_length_b 21.4946(4)
_cell_length_c 12.5425(2)
_cell_measurement_reflns_used 6902
_cell_measurement_temperature 293(2)
_cell_measurement_theta_max 75.2230
_cell_measurement_theta_min 4.0980
_cell_volume 2337.18(6)
_computing_cell_refinement 'CrysAlisPro 1.171.42.63a (Rigaku OD, 2022)'
_computing_data_collection 'CrysAlisPro 1.171.42.63a (Rigaku OD, 2022)'
_computing_data_reduction 'CrysAlisPro 1.171.42.63a (Rigaku OD, 2022)'
_computing_molecular_graphics 'Olex2 1.5 (Dolomanov et al., 2009)'
_computing_publication_material 'Olex2 1.5 (Dolomanov et al., 2009)'
_computing_structure_refinement 'SHELXL 2018/3 (Sheldrick, 2015)'
_computing_structure_solution 'ShelXT (Sheldrick, 2015)'
_diffrn_ambient_temperature 293(2)
_diffrn_detector 'Hybrid Pixel Array Detector'
_diffrn_detector_area_resol_mean 10.0000
_diffrn_detector_type HyPix
_diffrn_measured_fraction_theta_full 0.984
_diffrn_measured_fraction_theta_max 0.941
_diffrn_measurement_details
;
List of Runs (angles in degrees, time in seconds):

  # Type    Start    End  Width  t~exp~   \w     \q     \k     \f   Frames
#--------------------------------------------------------------------------
  1  \w    -63.00 -38.00   0.50    1.50    --  -46.28 132.00  53.00   50
  2  \w   -102.00 -50.00   0.50    1.50    --  -46.28 137.00-130.00  104
  3  \w     36.00  61.00   0.50    1.50    --   46.28-132.00 -16.00   50
  4  \w     70.00 109.00   0.50    1.50    --   46.28 137.00-130.00   78
  5  \w     76.00 109.00   0.50    1.50    --   46.28 132.00  53.00   66
  6  \w     39.00  64.00   0.50    1.50    --   46.28-137.00 166.00   50
  7  \w   -116.00 -89.00   0.50    6.00    -- -100.00 132.00  53.00   54
  8  \w   -149.00-124.00   0.50    6.00    -- -100.00-132.00 -16.00   50
  9  \w   -147.00-121.00   0.50    6.00    -- -100.00-137.00 166.00   52
 10  \w   -114.00 -30.00   0.50    6.00    -- -100.00 137.00-130.00  168
 11  \w     70.00 155.00   0.50    6.00    --  105.53 137.00-130.00  170
 12  \w     51.00  76.00   0.50    6.00    --  105.53-132.00 -16.00   50
 13  \w     22.00 118.00   0.50    1.50    --   46.28  77.00 150.00  192
 14  \w     -6.00  24.00   0.50    1.50    --   46.28 -19.00-150.00   60
 15  \w    -27.00  11.00   0.50    1.50    --   46.28 -37.00-150.00   76
 16  \w    -71.00 -40.00   0.50    6.00    -- -100.00  61.00-180.00   62
 17  \w   -170.00 -82.00   0.50    6.00    -- -100.00 -61.00   0.00  176
 18  \w    -65.00 -33.00   0.50    6.00    -- -100.00  61.00 -90.00   64
 19  \w    -60.00 -34.00   0.50    6.00    -- -100.00  61.00  90.00   52
 20  \w    -53.00 -28.00   0.50    6.00    -- -100.00  45.00-120.00   50
 21  \w     60.00 103.00   0.50    6.00    --  105.53 -94.00-180.00   86
 22  \w     85.00 174.00   0.50    6.00    --  105.53  15.00-120.00  178
 23  \w     75.00 102.00   0.50    6.00    --  105.53 -94.00-150.00   54
 24  \w     39.00 111.00   0.50    6.00    --  105.53-125.00-150.00  144
 25  \w    125.00 150.00   0.50    6.00    --  105.53  45.00-150.00   50
 26  \w     32.00  67.00   0.50    6.00    --  105.53 -61.00 -60.00   70
 27  \w     79.00 104.00   0.50    6.00    --  105.53 -94.00   0.00   50
 28  \w     93.00 118.00   0.50    6.00    --  105.53  45.00-150.00   50
;
_diffrn_measurement_device 'four-circle diffractometer'
_diffrn_measurement_device_type 'ROD, Synergy Custom system, HyPix'
_diffrn_measurement_method '\w scans'
_diffrn_orient_matrix_type 'CrysAlisPro convention (1999,Acta A55,543-557)'
_diffrn_orient_matrix_UB_11 0.0180320000
_diffrn_orient_matrix_UB_12 0.0679351000
_diffrn_orient_matrix_UB_13 0.0380855000
_diffrn_orient_matrix_UB_21 -0.0610101000
_diffrn_orient_matrix_UB_22 0.0228309000
_diffrn_orient_matrix_UB_23 -0.1116761000
_diffrn_orient_matrix_UB_31 -0.1659142000
_diffrn_orient_matrix_UB_32 -0.0010287000
_diffrn_orient_matrix_UB_33 0.0353475000
_diffrn_radiation_monochromator mirror
_diffrn_radiation_probe x-ray
_diffrn_radiation_type 'Cu K\a'
_diffrn_radiation_wavelength 1.54184
_diffrn_reflns_av_R_equivalents 0.0582
_diffrn_reflns_av_unetI/netI 0.0549
_diffrn_reflns_Laue_measured_fraction_full 0.984
_diffrn_reflns_Laue_measured_fraction_max 0.941
_diffrn_reflns_limit_h_max 8
_diffrn_reflns_limit_h_min -10
_diffrn_reflns_limit_k_max 26
_diffrn_reflns_limit_k_min -25
_diffrn_reflns_limit_l_max 15
_diffrn_reflns_limit_l_min -15
_diffrn_reflns_number 16092
_diffrn_reflns_point_group_measured_fraction_full 0.984
_diffrn_reflns_point_group_measured_fraction_max 0.941
_diffrn_reflns_theta_full 67.684
_diffrn_reflns_theta_max 75.475
_diffrn_reflns_theta_min 4.089
_diffrn_source 'Rotating-anode X-ray tube'
_diffrn_source_type 'Rigaku (Cu) X-ray Source'
_exptl_absorpt_coefficient_mu 0.547
_exptl_absorpt_correction_T_max 1.00000
_exptl_absorpt_correction_T_min 0.58796
_exptl_absorpt_correction_type multi-scan
_exptl_absorpt_process_details
;
CrysAlisPro 1.171.42.63a (Rigaku Oxford Diffraction, 2022)
Empirical absorption correction using spherical harmonics,
implemented in SCALE3 ABSPACK scaling algorithm.
;
_exptl_crystal_colour 'fluorescent light yellow'
_exptl_crystal_density_diffrn 1.266
_exptl_crystal_description block
_exptl_crystal_F_000 936
_exptl_crystal_size_max 0.1
_exptl_crystal_size_mid 0.07
_exptl_crystal_size_min 0.04
_refine_diff_density_max 0.203
_refine_diff_density_min -0.263
_refine_diff_density_rms 0.044
_refine_ls_extinction_method none
_refine_ls_goodness_of_fit_ref 1.033
_refine_ls_hydrogen_treatment constr
_refine_ls_matrix_type full
_refine_ls_number_parameters 318
_refine_ls_number_reflns 4554
_refine_ls_number_restraints 0
_refine_ls_restrained_S_all 1.033
_refine_ls_R_factor_all 0.0680
_refine_ls_R_factor_gt 0.0542
_refine_ls_shift/su_max 0.000
_refine_ls_shift/su_mean 0.000
_refine_ls_structure_factor_coef Fsqd
_refine_ls_weighting_details 'w=1/[\s^2^(Fo^2^)+(0.1212P)^2^] where P=(Fo^2^+2Fc^2^)/3'
_refine_ls_weighting_scheme calc
_refine_ls_wR_factor_gt 0.1578
_refine_ls_wR_factor_ref 0.1709
_reflns_Friedel_coverage 0.000
_reflns_number_gt 3485
_reflns_number_total 4554
_reflns_threshold_expression 'I > 2\s(I)'
_cod_data_source_file d4sc01524j2.cif
_cod_data_source_block hl-cor-11b-2ben_auto
_cod_depositor_comments 'Adding full bibliography for 1571633.cif.'
_cod_database_code 1571633
_shelx_shelxl_version_number 2018/3
_shelx_space_group_comment
;
The symmetry employed for this shelxl refinement is uniquely defined
by the following loop, which should always be used as a source of
symmetry information in preference to the above space-group names.
They are only intended as comments.
;
_shelx_estimated_absorpt_t_max 0.978
_shelx_estimated_absorpt_t_min 0.947
_olex2_refinement_description
;
1. Fixed Uiso
 At 1.2 times of:
  All C(H) groups, All C(H,H) groups
 At 1.5 times of:
  All C(H,H,H) groups
2.a Secondary CH2 refined with riding coordinates:
 C6(H6A,H6B), C8(H8A,H8B)
2.b Aromatic/amide H refined with riding coordinates:
 C41(H41), C43(H43), C20(H20), C24(H24), C50(H50), C48(H48), C56(H56),
 C46(H46), C40(H40), C44(H44), C7(H7), C3(H3), C53(H53), C38(H38)
2.c Idealised Me refined as rotating group:
 C57(H57A,H57B,H57C), C36(H36A,H36B,H36C)
;
_olex2_submission_special_instructions 'No special instructions were received'
_oxdiff_exptl_absorpt_empirical_details
;
Empirical correction (ABSPACK) includes:
- Absorption correction using spherical harmonics
- Frame scaling
;
_oxdiff_exptl_absorpt_empirical_full_max 4.098
_oxdiff_exptl_absorpt_empirical_full_min 0.271

loop_
_space_group_symop_operation_xyz
'x, y, z'
'-x+1/2, y+1/2, -z+1/2'
'-x, -y, -z'
'x-1/2, -y-1/2, z-1/2'

loop_
_atom_site_label
_atom_site_type_symbol
_atom_site_fract_x
_atom_site_fract_y
_atom_site_fract_z
_atom_site_U_iso_or_equiv
_atom_site_adp_type
_atom_site_occupancy
_atom_site_site_symmetry_order
_atom_site_calc_flag
_atom_site_refinement_flags_posn
_atom_site_refinement_flags_adp
_atom_site_refinement_flags_occupancy
_atom_site_disorder_assembly
_atom_site_disorder_group
N45 N 0.85627(15) 0.41416(6) 0.31981(11) 0.0556(3) Uani 1 1 d . . . . .
C37 C 0.71351(17) 0.32420(7) 0.30170(11) 0.0478(3) Uani 1 1 d . . . . .
C23 C 0.41502(17) 0.29047(7) 0.33296(11) 0.0505(4) Uani 1 1 d . . . . .
C17 C 0.67490(18) 0.25805(7) 0.28911(11) 0.0494(3) Uani 1 1 d . . . . .
C9 C 0.51996(17) 0.24638(7) 0.29533(11) 0.0509(4) Uani 1 1 d . . . . .
C47 C 0.46217(17) 0.34789(7) 0.37196(12) 0.0504(4) Uani 1 1 d . . . . .
C33 C 0.61423(17) 0.36665(6) 0.34741(11) 0.0489(3) Uani 1 1 d . . . . .
C35 C 0.97362(17) 0.33964(8) 0.20961(12) 0.0548(4) Uani 1 1 d . . . . .
C5 C 0.85450(17) 0.35702(7) 0.27666(11) 0.0505(4) Uani 1 1 d . . . . .
C19 C 0.28873(17) 0.25810(9) 0.37070(12) 0.0585(4) Uani 1 1 d . . . . .
C39 C 0.4586(2) 0.18647(7) 0.31294(12) 0.0598(4) Uani 1 1 d . . . . .
C41 C 0.7700(2) 0.20263(8) 0.29518(13) 0.0600(4) Uani 1 1 d . . . . .
H41 H 0.874921 0.206238 0.286471 0.072 Uiso 1 1 calc R U . . .
C43 C 0.35880(19) 0.37557(8) 0.44368(14) 0.0614(4) Uani 1 1 d . . . . .
H43 H 0.376422 0.416364 0.466097 0.074 Uiso 1 1 calc R U . . .
C20 C 0.96812(19) 0.28500(9) 0.14627(12) 0.0630(4) Uani 1 1 d . . . . .
H20 H 0.884769 0.258000 0.148177 0.076 Uiso 1 1 calc R U . . .
C18 C 0.3151(2) 0.19379(9) 0.35735(13) 0.0648(5) Uani 1 1 d . . . . .
C22 C 0.20097(18) 0.28119(10) 0.44884(14) 0.0665(5) Uani 1 1 d . . . . .
C16 C 1.09799(19) 0.38146(10) 0.20035(14) 0.0648(5) Uani 1 1 d . . . . .
C12 C 0.5494(3) 0.13462(8) 0.32970(14) 0.0693(5) Uani 1 1 d . . . . .
C24 C 1.0972(2) 0.43876(10) 0.25553(17) 0.0733(5) Uani 1 1 d . . . . .
H24 H 1.180700 0.465720 0.253870 0.088 Uiso 1 1 calc R U . . .
C6 C 0.7335(2) 0.44840(8) 0.49653(15) 0.0678(5) Uani 1 1 d . . . . .
H6A H 0.801716 0.484157 0.501848 0.081 Uiso 1 1 calc R U . . .
H6B H 0.637178 0.460802 0.524666 0.081 Uiso 1 1 calc R U . . .
C8 C 0.6200(2) 0.48992(8) 0.30410(15) 0.0672(5) Uani 1 1 d . . . . .
H8A H 0.519884 0.497940 0.330666 0.081 Uiso 1 1 calc R U . . .
H8B H 0.683126 0.526534 0.319066 0.081 Uiso 1 1 calc R U . . .
C50 C 0.2361(2) 0.34416(10) 0.47987(15) 0.0691(5) Uani 1 1 d . . . . .
H50 H 0.173537 0.364245 0.526040 0.083 Uiso 1 1 calc R U . . .
C48 C 0.9759(2) 0.45426(9) 0.31038(16) 0.0677(5) Uani 1 1 d . . . . .
H48 H 0.973578 0.493185 0.342609 0.081 Uiso 1 1 calc R U . . .
C56 C 0.7090(3) 0.14447(8) 0.31357(15) 0.0708(5) Uani 1 1 d . . . . .
H56 H 0.774577 0.110238 0.315556 0.085 Uiso 1 1 calc R U . . .
C46 C 1.0840(2) 0.27175(12) 0.08264(14) 0.0771(6) Uani 1 1 d . . . . .
H46 H 1.079089 0.235535 0.041958 0.093 Uiso 1 1 calc R U . . .
C15 C 0.2530(2) 0.14902(10) 0.42052(15) 0.0765(6) Uani 1 1 d . . . . .
C40 C 1.2158(2) 0.36492(13) 0.13392(17) 0.0825(7) Uani 1 1 d . . . . .
H40 H 1.299563 0.391403 0.128921 0.099 Uiso 1 1 calc R U . . .
C44 C 1.2089(2) 0.31117(14) 0.07741(16) 0.0871(7) Uani 1 1 d . . . . .
H44 H 1.288330 0.300751 0.034993 0.105 Uiso 1 1 calc R U . . .
C7 C 0.1150(2) 0.23508(13) 0.50213(16) 0.0804(6) Uani 1 1 d . . . . .
H7 H 0.040898 0.247905 0.547243 0.097 Uiso 1 1 calc R U . . .
C3 C 0.1392(2) 0.17238(13) 0.48822(17) 0.0869(7) Uani 1 1 d . . . . .
H3 H 0.080127 0.144139 0.523731 0.104 Uiso 1 1 calc R U . . .
C53 C 0.4745(3) 0.08402(9) 0.38300(19) 0.0879(7) Uani 1 1 d . . . . .
H53 H 0.523521 0.045562 0.388547 0.105 Uiso 1 1 calc R U . . .
C57 C 0.5980(3) 0.48178(10) 0.18341(17) 0.0817(6) Uani 1 1 d . . . . .
H57A H 0.536882 0.515459 0.152992 0.123 Uiso 1 1 calc R U . . .
H57B H 0.546450 0.443064 0.167112 0.123 Uiso 1 1 calc R U . . .
H57C H 0.696820 0.481694 0.153971 0.123 Uiso 1 1 calc R U . . .
B59 B 0.6987(2) 0.43177(8) 0.37100(15) 0.0549(4) Uani 1 1 d . . . . .
C38 C 0.3360(3) 0.09079(11) 0.42492(19) 0.0915(7) Uani 1 1 d . . . . .
H38 H 0.293107 0.056756 0.457583 0.110 Uiso 1 1 calc R U . . .
C36 C 0.8045(3) 0.39771(11) 0.56748(18) 0.0917(7) Uani 1 1 d . . . . .
H36A H 0.898151 0.383546 0.539401 0.138 Uiso 1 1 calc R U . . .
H36B H 0.733565 0.363605 0.569797 0.138 Uiso 1 1 calc R U . . .
H36C H 0.827108 0.413732 0.638369 0.138 Uiso 1 1 calc R U . . .

loop_
_atom_site_aniso_label
_atom_site_aniso_U_11
_atom_site_aniso_U_22
_atom_site_aniso_U_33
_atom_site_aniso_U_23
_atom_site_aniso_U_13
_atom_site_aniso_U_12
N45 0.0593(7) 0.0489(7) 0.0581(7) 0.0007(5) 0.0016(6) -0.0051(6)
C37 0.0528(8) 0.0453(7) 0.0452(7) -0.0010(5) 0.0027(6) 0.0035(6)
C23 0.0514(8) 0.0554(8) 0.0435(7) 0.0051(6) -0.0032(6) 0.0027(6)
C17 0.0623(8) 0.0444(7) 0.0412(7) -0.0063(5) 0.0028(6) 0.0033(6)
C9 0.0633(9) 0.0478(7) 0.0404(7) -0.0019(5) -0.0032(6) -0.0017(7)
C47 0.0516(8) 0.0492(8) 0.0500(7) 0.0049(6) 0.0006(6) 0.0089(6)
C33 0.0558(8) 0.0427(7) 0.0480(7) 0.0010(5) 0.0035(6) 0.0054(6)
C35 0.0480(8) 0.0714(10) 0.0443(7) 0.0059(6) -0.0022(6) 0.0047(7)
C5 0.0516(8) 0.0537(8) 0.0456(7) 0.0018(6) -0.0002(6) 0.0008(6)
C19 0.0528(8) 0.0710(10) 0.0498(8) 0.0101(7) -0.0086(6) -0.0074(7)
C39 0.0785(11) 0.0518(9) 0.0471(7) -0.0057(6) -0.0088(7) -0.0120(8)
C41 0.0720(10) 0.0526(8) 0.0551(8) -0.0115(6) 0.0035(7) 0.0103(8)
C43 0.0596(9) 0.0593(9) 0.0658(10) 0.0008(7) 0.0079(7) 0.0156(7)
C20 0.0548(8) 0.0876(12) 0.0463(8) -0.0057(7) 0.0004(6) 0.0088(8)
C18 0.0693(10) 0.0712(11) 0.0518(8) 0.0030(7) -0.0105(7) -0.0219(8)
C22 0.0469(8) 0.0942(13) 0.0576(9) 0.0113(9) -0.0018(7) -0.0001(8)
C16 0.0499(9) 0.0884(13) 0.0550(9) 0.0187(8) -0.0036(6) -0.0012(8)
C12 0.1001(14) 0.0441(8) 0.0619(9) -0.0109(7) -0.0068(9) -0.0079(8)
C24 0.0579(10) 0.0786(12) 0.0820(12) 0.0191(10) -0.0046(8) -0.0143(9)
C6 0.0812(11) 0.0558(9) 0.0656(10) -0.0113(7) 0.0008(8) -0.0004(8)
C8 0.0799(11) 0.0439(8) 0.0771(11) 0.0040(7) 0.0014(9) 0.0018(8)
C50 0.0546(9) 0.0878(13) 0.0655(10) 0.0028(9) 0.0081(7) 0.0153(9)
C48 0.0667(10) 0.0567(9) 0.0781(11) 0.0077(8) -0.0049(8) -0.0129(8)
C56 0.1011(14) 0.0451(8) 0.0652(10) -0.0116(7) -0.0002(9) 0.0159(9)
C46 0.0636(10) 0.1197(17) 0.0477(9) -0.0098(9) 0.0014(7) 0.0216(11)
C15 0.0849(13) 0.0753(12) 0.0664(11) 0.0091(9) -0.0135(9) -0.0332(10)
C40 0.0500(10) 0.130(2) 0.0680(11) 0.0245(12) 0.0050(8) -0.0010(10)
C44 0.0567(11) 0.153(2) 0.0529(10) 0.0078(12) 0.0086(7) 0.0223(12)
C7 0.0551(9) 0.1202(19) 0.0651(11) 0.0147(11) -0.0016(8) -0.0204(11)
C3 0.0719(12) 0.1186(19) 0.0685(12) 0.0217(11) -0.0061(9) -0.0388(13)
C53 0.132(2) 0.0443(9) 0.0841(13) -0.0026(8) -0.0126(13) -0.0155(11)
C57 0.0977(14) 0.0679(12) 0.0765(12) 0.0117(9) -0.0139(10) -0.0134(11)
B59 0.0626(10) 0.0434(8) 0.0587(9) -0.0023(7) 0.0036(8) 0.0019(8)
C38 0.1217(19) 0.0682(13) 0.0822(14) 0.0078(10) -0.0081(13) -0.0399(13)
C36 0.1192(18) 0.0830(14) 0.0691(12) 0.0032(10) -0.0181(11) 0.0035(13)

loop_
_atom_type_symbol
_atom_type_description
_atom_type_scat_dispersion_real
_atom_type_scat_dispersion_imag
_atom_type_scat_source
C C 0.0181 0.0091 'International Tables Vol C Tables 4.2.6.8 and 6.1.1.4'
H H 0.0000 0.0000 'International Tables Vol C Tables 4.2.6.8 and 6.1.1.4'
B B 0.0090 0.0039 'International Tables Vol C Tables 4.2.6.8 and 6.1.1.4'
N N 0.0311 0.0180 'International Tables Vol C Tables 4.2.6.8 and 6.1.1.4'

loop_
_geom_angle_atom_site_label_1
_geom_angle_atom_site_label_2
_geom_angle_atom_site_label_3
_geom_angle
_geom_angle_site_symmetry_1
_geom_angle_site_symmetry_3
_geom_angle_publ_flag
C5 N45 C48 121.99(15) . . ?
C5 N45 B59 113.18(12) . . ?
C48 N45 B59 124.52(14) . . ?
C17 C37 C5 129.10(13) . . ?
C33 C37 C17 122.01(13) . . ?
C33 C37 C5 108.83(13) . . ?
C47 C23 C9 122.27(14) . . ?
C47 C23 C19 122.72(15) . . ?
C19 C23 C9 108.52(14) . . ?
C9 C17 C37 112.78(13) . . ?
C9 C17 C41 113.80(14) . . ?
C41 C17 C37 131.78(14) . . ?
C17 C9 C23 123.51(13) . . ?
C17 C9 C39 123.70(15) . . ?
C39 C9 C23 107.22(14) . . ?
C23 C47 C33 115.40(13) . . ?
C23 C47 C43 114.01(14) . . ?
C33 C47 C43 129.94(15) . . ?
C37 C33 C47 120.49(14) . . ?
C37 C33 B59 110.85(13) . . ?
C47 C33 B59 128.57(13) . . ?
C20 C35 C5 123.38(15) . . ?
C20 C35 C16 118.29(15) . . ?
C16 C35 C5 118.18(16) . . ?
N45 C5 C37 109.77(13) . . ?
N45 C5 C35 119.26(14) . . ?
C35 C5 C37 130.71(14) . . ?
C23 C19 C18 107.79(15) . . ?
C22 C19 C23 123.15(17) . . ?
C22 C19 C18 122.65(16) . . ?
C18 C39 C9 108.28(15) . . ?
C12 C39 C9 122.89(17) . . ?
C12 C39 C18 123.00(17) . . ?
C17 C41 H41 119.1 . . ?
C56 C41 C17 121.82(17) . . ?
C56 C41 H41 119.1 . . ?
C47 C43 H43 118.7 . . ?
C50 C43 C47 122.63(17) . . ?
C50 C43 H43 118.7 . . ?
C35 C20 H20 119.8 . . ?
C46 C20 C35 120.44(19) . . ?
C46 C20 H20 119.8 . . ?
C39 C18 C19 108.14(14) . . ?
C15 C18 C19 122.68(19) . . ?
C15 C18 C39 122.86(19) . . ?
C19 C22 C50 114.48(16) . . ?
C19 C22 C7 114.7(2) . . ?
C50 C22 C7 129.23(18) . . ?
C24 C16 C35 118.77(16) . . ?
C24 C16 C40 122.55(19) . . ?
C40 C16 C35 118.7(2) . . ?
C39 C12 C56 114.21(16) . . ?
C39 C12 C53 113.9(2) . . ?
C56 C12 C53 130.25(19) . . ?
C16 C24 H24 120.0 . . ?
C48 C24 C16 119.97(17) . . ?
C48 C24 H24 120.0 . . ?
H6A C6 H6B 107.3 . . ?
B59 C6 H6A 108.1 . . ?
B59 C6 H6B 108.1 . . ?
C36 C6 H6A 108.1 . . ?
C36 C6 H6B 108.1 . . ?
C36 C6 B59 116.87(15) . . ?
H8A C8 H8B 107.4 . . ?
C57 C8 H8A 108.2 . . ?
C57 C8 H8B 108.2 . . ?
C57 C8 B59 116.19(15) . . ?
B59 C8 H8A 108.2 . . ?
B59 C8 H8B 108.2 . . ?
C43 C50 C22 122.08(17) . . ?
C43 C50 H50 119.0 . . ?
C22 C50 H50 119.0 . . ?
N45 C48 H48 119.3 . . ?
C24 C48 N45 121.39(18) . . ?
C24 C48 H48 119.3 . . ?
C41 C56 C12 122.96(16) . . ?
C41 C56 H56 118.5 . . ?
C12 C56 H56 118.5 . . ?
C20 C46 H46 119.4 . . ?
C20 C46 C44 121.2(2) . . ?
C44 C46 H46 119.4 . . ?
C18 C15 C3 114.2(2) . . ?
C18 C15 C38 114.2(2) . . ?
C3 C15 C38 130.0(2) . . ?
C16 C40 H40 119.4 . . ?
C44 C40 C16 121.1(2) . . ?
C44 C40 H40 119.4 . . ?
C46 C44 H44 119.9 . . ?
C40 C44 C46 120.15(18) . . ?
C40 C44 H44 119.9 . . ?
C22 C7 H7 119.1 . . ?
C3 C7 C22 121.8(2) . . ?
C3 C7 H7 119.1 . . ?
C15 C3 H3 118.9 . . ?
C7 C3 C15 122.27(19) . . ?
C7 C3 H3 118.9 . . ?
C12 C53 H53 118.7 . . ?
C38 C53 C12 122.5(2) . . ?
C38 C53 H53 118.7 . . ?
C8 C57 H57A 109.5 . . ?
C8 C57 H57B 109.5 . . ?
C8 C57 H57C 109.5 . . ?
H57A C57 H57B 109.5 . . ?
H57A C57 H57C 109.5 . . ?
H57B C57 H57C 109.5 . . ?
N45 B59 C6 109.78(14) . . ?
N45 B59 C8 108.32(14) . . ?
C33 B59 N45 96.54(12) . . ?
C33 B59 C6 115.02(14) . . ?
C33 B59 C8 114.03(14) . . ?
C6 B59 C8 111.86(14) . . ?
C15 C38 H38 118.9 . . ?
C53 C38 C15 122.24(19) . . ?
C53 C38 H38 118.9 . . ?
C6 C36 H36A 109.5 . . ?
C6 C36 H36B 109.5 . . ?
C6 C36 H36C 109.5 . . ?
H36A C36 H36B 109.5 . . ?
H36A C36 H36C 109.5 . . ?
H36B C36 H36C 109.5 . . ?

loop_
_geom_bond_atom_site_label_1
_geom_bond_atom_site_label_2
_geom_bond_distance
_geom_bond_site_symmetry_2
_geom_bond_publ_flag
N45 C5 1.342(2) . ?
N45 C48 1.363(2) . ?
N45 B59 1.601(2) . ?
C37 C17 1.467(2) . ?
C37 C33 1.407(2) . ?
C37 C5 1.468(2) . ?
C23 C9 1.420(2) . ?
C23 C47 1.379(2) . ?
C23 C19 1.411(2) . ?
C17 C9 1.378(2) . ?
C17 C41 1.449(2) . ?
C9 C39 1.417(2) . ?
C47 C33 1.437(2) . ?
C47 C43 1.446(2) . ?
C33 B59 1.598(2) . ?
C35 C5 1.432(2) . ?
C35 C20 1.417(3) . ?
C35 C16 1.417(2) . ?
C19 C18 1.413(3) . ?
C19 C22 1.379(3) . ?
C39 C18 1.413(3) . ?
C39 C12 1.373(3) . ?
C41 H41 0.9300 . ?
C41 C56 1.384(3) . ?
C43 H43 0.9300 . ?
C43 C50 1.368(3) . ?
C20 H20 0.9300 . ?
C20 C46 1.361(2) . ?
C18 C15 1.381(3) . ?
C22 C50 1.435(3) . ?
C22 C7 1.436(3) . ?
C16 C24 1.413(3) . ?
C16 C40 1.413(3) . ?
C12 C56 1.433(3) . ?
C12 C53 1.455(3) . ?
C24 H24 0.9300 . ?
C24 C48 1.343(3) . ?
C6 H6A 0.9700 . ?
C6 H6B 0.9700 . ?
C6 B59 1.621(3) . ?
C6 C36 1.509(3) . ?
C8 H8A 0.9700 . ?
C8 H8B 0.9700 . ?
C8 C57 1.522(3) . ?
C8 B59 1.628(2) . ?
C50 H50 0.9300 . ?
C48 H48 0.9300 . ?
C56 H56 0.9300 . ?
C46 H46 0.9300 . ?
C46 C44 1.383(3) . ?
C15 C3 1.441(4) . ?
C15 C38 1.444(4) . ?
C40 H40 0.9300 . ?
C40 C44 1.354(4) . ?
C44 H44 0.9300 . ?
C7 H7 0.9300 . ?
C7 C3 1.377(4) . ?
C3 H3 0.9300 . ?
C53 H53 0.9300 . ?
C53 C38 1.357(4) . ?
C57 H57A 0.9600 . ?
C57 H57B 0.9600 . ?
C57 H57C 0.9600 . ?
C38 H38 0.9300 . ?
C36 H36A 0.9600 . ?
C36 H36B 0.9600 . ?
C36 H36C 0.9600 . ?

loop_
_geom_torsion_atom_site_label_1
_geom_torsion_atom_site_label_2
_geom_torsion_atom_site_label_3
_geom_torsion_atom_site_label_4
_geom_torsion
_geom_torsion_site_symmetry_1
_geom_torsion_site_symmetry_2
_geom_torsion_site_symmetry_3
_geom_torsion_site_symmetry_4
_geom_torsion_publ_flag
C37 C17 C9 C23 -13.07(19) . . . . ?
C37 C17 C9 C39 -163.34(13) . . . . ?
C37 C17 C41 C56 159.58(16) . . . . ?
C37 C33 B59 N45 3.77(16) . . . . ?
C37 C33 B59 C6 -111.66(15) . . . . ?
C37 C33 B59 C8 117.20(15) . . . . ?
C23 C9 C39 C18 2.03(16) . . . . ?
C23 C9 C39 C12 -151.70(15) . . . . ?
C23 C47 C33 C37 -9.6(2) . . . . ?
C23 C47 C33 B59 174.27(14) . . . . ?
C23 C47 C43 C50 7.8(2) . . . . ?
C23 C19 C18 C39 0.89(17) . . . . ?
C23 C19 C18 C15 153.57(16) . . . . ?
C23 C19 C22 C50 7.2(2) . . . . ?
C23 C19 C22 C7 -159.63(15) . . . . ?
C17 C37 C33 C47 -7.5(2) . . . . ?
C17 C37 C33 B59 169.30(13) . . . . ?
C17 C37 C5 N45 -167.55(14) . . . . ?
C17 C37 C5 C35 18.5(3) . . . . ?
C17 C9 C39 C18 156.38(14) . . . . ?
C17 C9 C39 C12 2.7(2) . . . . ?
C17 C41 C56 C12 -1.1(3) . . . . ?
C9 C23 C47 C33 15.2(2) . . . . ?
C9 C23 C47 C43 -156.49(14) . . . . ?
C9 C23 C19 C18 0.37(16) . . . . ?
C9 C23 C19 C22 152.78(15) . . . . ?
C9 C17 C41 C56 -4.5(2) . . . . ?
C9 C39 C18 C19 -1.82(17) . . . . ?
C9 C39 C18 C15 -154.44(16) . . . . ?
C9 C39 C12 C56 -8.0(2) . . . . ?
C9 C39 C12 C53 159.00(16) . . . . ?
C47 C23 C9 C17 -3.6(2) . . . . ?
C47 C23 C9 C39 150.86(14) . . . . ?
C47 C23 C19 C18 -151.82(14) . . . . ?
C47 C23 C19 C22 0.6(2) . . . . ?
C47 C33 B59 N45 -179.78(14) . . . . ?
C47 C33 B59 C6 64.8(2) . . . . ?
C47 C33 B59 C8 -66.4(2) . . . . ?
C47 C43 C50 C22 -0.1(3) . . . . ?
C33 C37 C17 C9 18.34(19) . . . . ?
C33 C37 C17 C41 -145.89(16) . . . . ?
C33 C37 C5 N45 9.65(17) . . . . ?
C33 C37 C5 C35 -164.30(15) . . . . ?
C33 C47 C43 C50 -162.43(16) . . . . ?
C35 C20 C46 C44 -0.5(3) . . . . ?
C35 C16 C24 C48 -3.8(3) . . . . ?
C35 C16 C40 C44 1.9(3) . . . . ?
C5 N45 C48 C24 1.2(3) . . . . ?
C5 N45 B59 C33 2.24(16) . . . . ?
C5 N45 B59 C6 121.82(15) . . . . ?
C5 N45 B59 C8 -115.78(15) . . . . ?
C5 C37 C17 C9 -164.78(14) . . . . ?
C5 C37 C17 C41 31.0(2) . . . . ?
C5 C37 C33 C47 175.09(13) . . . . ?
C5 C37 C33 B59 -8.13(17) . . . . ?
C5 C35 C20 C46 178.76(15) . . . . ?
C5 C35 C16 C24 -1.4(2) . . . . ?
C5 C35 C16 C40 -179.67(14) . . . . ?
C19 C23 C9 C17 -155.90(14) . . . . ?
C19 C23 C9 C39 -1.48(16) . . . . ?
C19 C23 C47 C33 163.69(13) . . . . ?
C19 C23 C47 C43 -8.0(2) . . . . ?
C19 C18 C15 C3 10.0(2) . . . . ?
C19 C18 C15 C38 -157.06(17) . . . . ?
C19 C22 C50 C43 -7.4(3) . . . . ?
C19 C22 C7 C3 10.3(2) . . . . ?
C39 C18 C15 C3 158.75(16) . . . . ?
C39 C18 C15 C38 -8.3(2) . . . . ?
C39 C12 C56 C41 7.3(2) . . . . ?
C39 C12 C53 C38 -8.4(3) . . . . ?
C41 C17 C9 C23 154.14(14) . . . . ?
C41 C17 C9 C39 3.9(2) . . . . ?
C43 C47 C33 C37 160.55(15) . . . . ?
C43 C47 C33 B59 -15.6(3) . . . . ?
C20 C35 C5 N45 -168.94(15) . . . . ?
C20 C35 C5 C37 4.5(3) . . . . ?
C20 C35 C16 C24 174.22(16) . . . . ?
C20 C35 C16 C40 -4.1(2) . . . . ?
C20 C46 C44 C40 -1.8(3) . . . . ?
C18 C19 C22 C50 155.65(16) . . . . ?
C18 C19 C22 C7 -11.2(2) . . . . ?
C18 C39 C12 C56 -157.96(15) . . . . ?
C18 C39 C12 C53 9.1(2) . . . . ?
C18 C15 C3 C7 -10.8(3) . . . . ?
C18 C15 C38 C53 8.9(3) . . . . ?
C22 C19 C18 C39 -151.69(15) . . . . ?
C22 C19 C18 C15 1.0(3) . . . . ?
C22 C7 C3 C15 0.7(3) . . . . ?
C16 C35 C5 N45 6.4(2) . . . . ?
C16 C35 C5 C37 179.88(15) . . . . ?
C16 C35 C20 C46 3.4(2) . . . . ?
C16 C24 C48 N45 4.1(3) . . . . ?
C16 C40 C44 C46 1.0(3) . . . . ?
C12 C39 C18 C19 151.87(15) . . . . ?
C12 C39 C18 C15 -0.7(3) . . . . ?
C12 C53 C38 C15 -0.5(3) . . . . ?
C24 C16 C40 C44 -176.29(19) . . . . ?
C50 C22 C7 C3 -154.2(2) . . . . ?
C48 N45 C5 C37 178.78(14) . . . . ?
C48 N45 C5 C35 -6.5(2) . . . . ?
C48 N45 B59 C33 176.06(14) . . . . ?
C48 N45 B59 C6 -64.4(2) . . . . ?
C48 N45 B59 C8 58.0(2) . . . . ?
C56 C12 C53 C38 156.0(2) . . . . ?
C40 C16 C24 C48 174.43(17) . . . . ?
C7 C22 C50 C43 157.17(18) . . . . ?
C3 C15 C38 C53 -155.7(2) . . . . ?
C53 C12 C56 C41 -157.13(19) . . . . ?
C57 C8 B59 N45 52.6(2) . . . . ?
C57 C8 B59 C33 -53.6(2) . . . . ?
C57 C8 B59 C6 173.74(16) . . . . ?
B59 N45 C5 C37 -7.23(17) . . . . ?
B59 N45 C5 C35 167.51(13) . . . . ?
B59 N45 C48 C24 -172.11(17) . . . . ?
C38 C15 C3 C7 153.8(2) . . . . ?
C36 C6 B59 N45 -60.6(2) . . . . ?
C36 C6 B59 C33 46.9(2) . . . . ?
C36 C6 B59 C8 179.11(18) . . . . ?
